data_7225188
loop_
_publ_author_name
'Beldon, Patrick J.'
'Henke, Sebastian'
'Monserrat, Bartomeu'
'Tominaka, Satoshi'
'Stock, Norbert'
'Cheetham, Anthony K.'

_publ_section_title
;
 Transition metal coordination complexes of chrysazin
;
_journal_issue 27
_journal_name_full CrystEngComm
_journal_page_first 5121
_journal_paper_doi 10.1039/C5CE00792E
_journal_volume 18
_journal_year 2016
_chemical_formula_moiety 'C34 H28 Fe N2 O10'
_chemical_formula_sum 'C34 H28 Fe N2 O10'
_chemical_formula_weight 680.43
_space_group_crystal_system monoclinic
_space_group_IT_number 14
_space_group_name_Hall '-P 2yn'
_space_group_name_H-M_alt 'P 1 21/n 1'
_symmetry_space_group_name_Hall '-P 2yn'
_symmetry_space_group_name_H-M 'P 1 21/n 1'
_atom_sites_solution_hydrogens mixed
_audit_creation_date 2016-01-18
_audit_creation_method
;
Olex2 1.2
(compiled 2015.09.30 svn.r3233 for OlexSys, GUI svn.r5103)
;
_audit_update_record
;
2016-04-20 deposited with the CCDC.
2016-05-11 downloaded from the CCDC.
;
_cell_angle_alpha 90
_cell_angle_beta 100.448(4)
_cell_angle_gamma 90
_cell_formula_units_Z 2
_cell_length_a 10.0131(4)
_cell_length_b 8.4169(4)
_cell_length_c 18.1414(8)
_cell_measurement_reflns_used 2527
_cell_measurement_temperature 269.95(10)
_cell_measurement_theta_max 67.4910
_cell_measurement_theta_min 4.7180
_cell_volume 1503.59(12)
_computing_cell_refinement
;
CrysAlisPro, Agilent Technologies,
Version 1.171.36.32 (release 02-08-2013 CrysAlis171 .NET)
(compiled Aug  2 2013,16:46:58)
;
_computing_data_collection
;
CrysAlisPro, Agilent Technologies,
Version 1.171.36.32 (release 02-08-2013 CrysAlis171 .NET)
(compiled Aug  2 2013,16:46:58)
;
_computing_data_reduction
;
CrysAlisPro, Agilent Technologies,
Version 1.171.36.32 (release 02-08-2013 CrysAlis171 .NET)
(compiled Aug  2 2013,16:46:58)
;
_computing_molecular_graphics 'Olex2 (Dolomanov et al., 2009)'
_computing_publication_material 'Olex2 (Dolomanov et al., 2009)'
_computing_structure_refinement 'ShelXL (Sheldrick, 2015)'
_diffrn_ambient_temperature 269.95(10)
_diffrn_detector_area_resol_mean 16.1183
_diffrn_measured_fraction_theta_full 0.991
_diffrn_measured_fraction_theta_max 0.991
_diffrn_measurement_details
;
  1 omega  -25.00    2.00   1.0000    1.0900
omega____ theta____ kappa____ phi______ frames
    -      -26.1037  -99.0000  -60.0000 27

  2 omega  -96.00  -68.00   1.0000    1.0900
omega____ theta____ kappa____ phi______ frames
    -      -26.1037 -178.0000   60.0000 28

  3 omega  -13.00   27.00   1.0000    1.0900
omega____ theta____ kappa____ phi______ frames
    -      -26.1037  -99.0000  -30.0000 40

  4 omega   -8.00   43.00   1.0000    1.0900
omega____ theta____ kappa____ phi______ frames
    -       26.1037   57.0000  150.0000 51

  5 omega   47.00   93.00   1.0000    1.0900
omega____ theta____ kappa____ phi______ frames
    -       26.1037   57.0000  150.0000 46

  6 omega -154.00 -127.00   1.0000    4.3500
omega____ theta____ kappa____ phi______ frames
    -      -67.8019  -94.0000   30.0000 27

  7 omega  -95.00  -47.00   1.0000    4.3500
omega____ theta____ kappa____ phi______ frames
    -      -67.8019  -61.0000  -60.0000 48

  8 omega -143.00 -102.00   1.0000    4.3500
omega____ theta____ kappa____ phi______ frames
    -      -67.8019  -61.0000  -60.0000 41

  9 omega   88.00  133.00   1.0000    4.3500
omega____ theta____ kappa____ phi______ frames
    -       67.8019  111.0000  -60.0000 45

 10 omega   39.00  136.00   1.0000    4.3500
omega____ theta____ kappa____ phi______ frames
    -       67.8019   61.0000  120.0000 97

 11 omega   13.00   81.00   1.0000    4.3500
omega____ theta____ kappa____ phi______ frames
    -       67.8019  -94.0000 -120.0000 68

 12 omega  -19.00    7.00   1.0000    4.3500
omega____ theta____ kappa____ phi______ frames
    -       67.8019  -94.0000 -120.0000 26

 13 omega  -16.00   50.00   1.0000    4.3500
omega____ theta____ kappa____ phi______ frames
    -       67.8019  -30.0000 -150.0000 66

 14 omega   31.00   56.00   1.0000    4.3500
omega____ theta____ kappa____ phi______ frames
    -      109.5000   21.0000    0.0000 25

 15 omega  105.00  131.00   1.0000    4.3500
omega____ theta____ kappa____ phi______ frames
    -      109.5000   65.0000    0.0000 26

 16 omega   31.00   71.00   1.0000    4.3500
omega____ theta____ kappa____ phi______ frames
    -      109.5000  -43.0000  150.0000 40

 17 omega   90.00  119.00   1.0000    4.3500
omega____ theta____ kappa____ phi______ frames
    -      109.5000   65.0000  -30.0000 29

 18 omega  110.00  178.00   1.0000    4.3500
omega____ theta____ kappa____ phi______ frames
    -      109.5000  104.0000 -180.0000 68

 19 omega   32.00   60.00   1.0000    4.3500
omega____ theta____ kappa____ phi______ frames
    -      109.5000  -43.0000   30.0000 28

 20 omega   74.00  122.00   1.0000    4.3500
omega____ theta____ kappa____ phi______ frames
    -      109.5000   65.0000  -60.0000 48

 21 omega  123.00  150.00   1.0000    4.3500
omega____ theta____ kappa____ phi______ frames
    -      109.5000  -21.0000   90.0000 27

 22 omega   30.00   73.00   1.0000    4.3500
omega____ theta____ kappa____ phi______ frames
    -      109.5000  -43.0000   90.0000 43

 23 omega   36.00   75.00   1.0000    4.3500
omega____ theta____ kappa____ phi______ frames
    -      109.5000  -43.0000 -150.0000 39

 24 omega  125.00  177.00   1.0000    4.3500
omega____ theta____ kappa____ phi______ frames
    -      109.5000  -21.0000  150.0000 52

 25 omega   58.00  152.00   1.0000    4.3500
omega____ theta____ kappa____ phi______ frames
    -      109.5000  -77.0000 -180.0000 94

 26 omega  126.00  167.00   1.0000    4.3500
omega____ theta____ kappa____ phi______ frames
    -      109.5000   65.0000  -30.0000 41

 27 omega  140.00  168.00   1.0000    4.3500
omega____ theta____ kappa____ phi______ frames
    -      109.5000  -32.0000  -90.0000 28

 28 omega  151.00  178.00   1.0000    4.3500
omega____ theta____ kappa____ phi______ frames
    -      109.5000   65.0000    0.0000 27

 29 omega   52.00   78.00   1.0000    4.3500
omega____ theta____ kappa____ phi______ frames
    -      109.5000 -104.0000  150.0000 26

 30 omega  121.00  154.00   1.0000    4.3500
omega____ theta____ kappa____ phi______ frames
    -      109.5000   21.0000    0.0000 33

 31 omega   48.00   73.00   1.0000    4.3500
omega____ theta____ kappa____ phi______ frames
    -      109.5000  -65.0000 -150.0000 25

 32 omega  144.00  172.00   1.0000    4.3500
omega____ theta____ kappa____ phi______ frames
    -      109.5000  -32.0000  120.0000 28

 33 omega  116.00  145.00   1.0000    4.3500
omega____ theta____ kappa____ phi______ frames
    -      109.5000  -21.0000  -30.0000 29

 34 omega  133.00  174.00   1.0000    4.3500
omega____ theta____ kappa____ phi______ frames
    -      109.5000  -32.0000   60.0000 41
;
_diffrn_measurement_device_type 'Xcalibur, Eos, Gemini ultra'
_diffrn_measurement_method '\w scans'
_diffrn_orient_matrix_UB_11 0.1300217000
_diffrn_orient_matrix_UB_12 0.0399622000
_diffrn_orient_matrix_UB_13 -0.0304284000
_diffrn_orient_matrix_UB_21 -0.0696005000
_diffrn_orient_matrix_UB_22 0.1488298000
_diffrn_orient_matrix_UB_23 -0.0387647000
_diffrn_orient_matrix_UB_31 0.0523363000
_diffrn_orient_matrix_UB_32 0.0985416000
_diffrn_orient_matrix_UB_33 0.0709530000
_diffrn_radiation_monochromator mirror
_diffrn_radiation_type CuK\a
_diffrn_radiation_wavelength 1.54184
_diffrn_reflns_av_R_equivalents 0.0265
_diffrn_reflns_av_unetI/netI 0.0308
_diffrn_reflns_Laue_measured_fraction_full 0.991
_diffrn_reflns_Laue_measured_fraction_max 0.991
_diffrn_reflns_limit_h_max 11
_diffrn_reflns_limit_h_min -11
_diffrn_reflns_limit_k_max 10
_diffrn_reflns_limit_k_min -8
_diffrn_reflns_limit_l_max 21
_diffrn_reflns_limit_l_min -17
_diffrn_reflns_number 5822
_diffrn_reflns_point_group_measured_fraction_full 0.991
_diffrn_reflns_point_group_measured_fraction_max 0.991
_diffrn_reflns_theta_full 67.438
_diffrn_reflns_theta_max 67.438
_diffrn_reflns_theta_min 4.719
_diffrn_source 'Enhance Ultra (Cu) X-ray Source'
_exptl_absorpt_coefficient_mu 4.584
_exptl_absorpt_correction_T_max 0.488
_exptl_absorpt_correction_T_min 0.097
_exptl_absorpt_correction_type analytical
_exptl_absorpt_process_details
;
CrysAlisPro, Agilent Technologies,
Version 1.171.36.32 (release 02-08-2013 CrysAlis171 .NET)
(compiled Aug  2 2013,16:46:58)
Analytical numeric absorption correction using a multifaceted crystal
            model based on expressions derived by R.C. Clark & J.S. Reid.
(Clark, R. C. & Reid, J. S. (1995). Acta Cryst. A51, 887-897)
;
_exptl_crystal_colour black
_exptl_crystal_colour_primary black
_exptl_crystal_density_diffrn 1.503
_exptl_crystal_description block
_exptl_crystal_F_000 704
_exptl_crystal_size_max 0.4481
_exptl_crystal_size_mid 0.2249
_exptl_crystal_size_min 0.1057
_refine_diff_density_max 0.290
_refine_diff_density_min -0.406
_refine_diff_density_rms 0.053
_refine_ls_extinction_coef 0.0012(3)
_refine_ls_extinction_expression Fc^*^=kFc[1+0.001xFc^2^\l^3^/sin(2\q)]^-1/4^
_refine_ls_extinction_method 'SHELXL-2014/7 (Sheldrick 2014'
_refine_ls_goodness_of_fit_ref 1.039
_refine_ls_hydrogen_treatment mixed
_refine_ls_matrix_type full
_refine_ls_number_parameters 220
_refine_ls_number_reflns 2679
_refine_ls_number_restraints 0
_refine_ls_restrained_S_all 1.039
_refine_ls_R_factor_all 0.0444
_refine_ls_R_factor_gt 0.0385
_refine_ls_shift/su_max 0.000
_refine_ls_shift/su_mean 0.000
_refine_ls_structure_factor_coef Fsqd
_refine_ls_weighting_details 'w=1/[\s^2^(Fo^2^)+(0.0725P)^2^+0.1511P] where P=(Fo^2^+2Fc^2^)/3'
_refine_ls_weighting_scheme calc
_refine_ls_wR_factor_gt 0.1055
_refine_ls_wR_factor_ref 0.1113
_reflns_Friedel_coverage 0.000
_reflns_number_gt 2349
_reflns_number_total 2679
_reflns_threshold_expression 'I > 2\s(I)'
_cod_data_source_file c5ce00792e2.cif
_cod_data_source_block FeChrys-1
_cod_depositor_comments 'Adding full bibliography for 7225182--7225192.cif.'
_cod_original_cell_volume 1503.60(12)
_cod_database_code 7225188
_chemical_oxdiff_formula 'Fe2 C34 N2 O10 H26'
_shelx_space_group_comment
;
The symmetry employed for this shelxl refinement is uniquely defined
by the following loop, which should always be used as a source of
symmetry information in preference to the above space-group names.
They are only intended as comments.
;
_reflns_odcompleteness_completeness 93.99
_reflns_odcompleteness_iscentric 1
_reflns_odcompleteness_theta 69.95
_olex2_refinement_description
;
1. Fixed Uiso
 At 1.2 times of:
  All C(H) groups
 At 1.5 times of:
  All C(H,H,H) groups, All O(H) groups
2.a Aromatic/amide H refined with riding coordinates:
 C1(H1), C7(H7), C8(H8), C9(H9), C13(H13), C14(H14), C15(H15)
2.b Idealised Me refined as rotating group:
 C16(H16A,H16B,H16C), C17(H17A,H17B,H17C)
;
_shelx_shelxl_version_number 2014/7

loop_
_space_group_symop_operation_xyz
'x, y, z'
'-x+1/2, y+1/2, -z+1/2'
'-x, -y, -z'
'x-1/2, -y-1/2, z-1/2'

loop_
_atom_site_label
_atom_site_type_symbol
_atom_site_fract_x
_atom_site_fract_y
_atom_site_fract_z
_atom_site_U_iso_or_equiv
_atom_site_adp_type
_atom_site_occupancy
_atom_site_site_symmetry_order
_atom_site_calc_flag
_atom_site_refinement_flags_posn
_atom_site_refinement_flags_adp
_atom_site_refinement_flags_occupancy
Fe1 Fe 0.5000 0.5000 0.5000 0.04123(18) Uani 1 2 d S T P
O1 O 0.45978(14) 0.58276(18) 0.59613(8) 0.0472(4) Uani 1 1 d . . .
O2 O 0.30011(13) 0.43370(19) 0.47768(7) 0.0428(3) Uani 1 1 d . . .
O3 O 0.16337(18) 0.2729(2) 0.37171(9) 0.0589(4) Uani 1 1 d . . .
H3 H 0.232(3) 0.338(4) 0.3971(18) 0.088 Uiso 1 1 d R . .
O4 O -0.07364(17) 0.3253(2) 0.65152(9) 0.0630(5) Uani 1 1 d . . .
O5 O 0.46745(17) 0.73420(19) 0.44806(9) 0.0539(4) Uani 1 1 d . . .
N1 N 0.37694(18) 0.9011(2) 0.35503(10) 0.0469(4) Uani 1 1 d . . .
C1 C 0.3659(2) 0.6141(3) 0.70344(11) 0.0476(5) Uani 1 1 d . . .
H1 H 0.4426 0.6705 0.7255 0.057 Uiso 1 1 calc R . .
C2 C 0.3592(2) 0.5540(3) 0.62944(11) 0.0404(4) Uani 1 1 d . . .
C3 C 0.2391(2) 0.4661(2) 0.59740(11) 0.0369(4) Uani 1 1 d . . .
C4 C 0.21766(18) 0.4064(2) 0.52187(10) 0.0359(4) Uani 1 1 d . . .
C5 C 0.09677(19) 0.3123(2) 0.49228(11) 0.0377(4) Uani 1 1 d . . .
C6 C 0.0763(2) 0.2476(3) 0.41919(12) 0.0438(5) Uani 1 1 d . . .
C7 C -0.0376(2) 0.1556(3) 0.39298(13) 0.0534(5) Uani 1 1 d . . .
H7 H -0.0497 0.1130 0.3449 0.064 Uiso 1 1 calc R . .
C8 C -0.1321(2) 0.1271(3) 0.43720(14) 0.0559(6) Uani 1 1 d . . .
H8 H -0.2079 0.0654 0.4189 0.067 Uiso 1 1 calc R . .
C9 C -0.1160(2) 0.1891(3) 0.50889(13) 0.0498(5) Uani 1 1 d . . .
H9 H -0.1808 0.1695 0.5385 0.060 Uiso 1 1 calc R . .
C10 C -0.00266(19) 0.2809(2) 0.53637(11) 0.0400(4) Uani 1 1 d . . .
C11 C 0.0127(2) 0.3485(3) 0.61290(11) 0.0440(5) Uani 1 1 d . . .
C12 C 0.1364(2) 0.4424(3) 0.64154(11) 0.0396(4) Uani 1 1 d . . .
C13 C 0.1482(3) 0.5056(3) 0.71242(13) 0.0484(5) Uani 1 1 d . . .
H13 H 0.0793 0.4907 0.7399 0.058 Uiso 1 1 calc R . .
C14 C 0.2641(2) 0.5920(3) 0.74296(12) 0.0517(5) Uani 1 1 d . . .
H14 H 0.2718 0.6348 0.7908 0.062 Uiso 1 1 calc R . .
C15 C 0.3943(2) 0.7596(3) 0.38661(12) 0.0477(5) Uani 1 1 d . . .
H15 H 0.3488 0.6739 0.3611 0.057 Uiso 1 1 calc R . .
C16 C 0.4464(3) 1.0375(3) 0.39242(18) 0.0725(8) Uani 1 1 d . . .
H16A H 0.3956 1.0782 0.4284 0.109 Uiso 1 1 calc GR . .
H16B H 0.4543 1.1183 0.3561 0.109 Uiso 1 1 calc GR . .
H16C H 0.5353 1.0066 0.4176 0.109 Uiso 1 1 calc GR . .
C17 C 0.2791(3) 0.9274(4) 0.28627(13) 0.0619(6) Uani 1 1 d . . .
H17A H 0.3233 0.9789 0.2500 0.093 Uiso 1 1 calc GR . .
H17B H 0.2067 0.9935 0.2968 0.093 Uiso 1 1 calc GR . .
H17C H 0.2429 0.8273 0.2667 0.093 Uiso 1 1 calc GR . .

loop_
_atom_site_aniso_label
_atom_site_aniso_U_11
_atom_site_aniso_U_22
_atom_site_aniso_U_33
_atom_site_aniso_U_23
_atom_site_aniso_U_13
_atom_site_aniso_U_12
Fe1 0.0353(3) 0.0409(3) 0.0484(3) 0.00293(19) 0.00993(18) -0.00473(18)
O1 0.0417(7) 0.0493(9) 0.0509(8) -0.0036(7) 0.0089(6) -0.0116(6)
O2 0.0377(7) 0.0499(8) 0.0415(7) 0.0007(6) 0.0086(6) -0.0040(6)
O3 0.0591(9) 0.0704(11) 0.0492(9) -0.0130(8) 0.0152(7) -0.0129(8)
O4 0.0496(9) 0.0859(13) 0.0577(10) 0.0017(9) 0.0209(7) -0.0159(9)
O5 0.0570(9) 0.0451(9) 0.0566(9) 0.0071(7) 0.0022(7) -0.0028(7)
N1 0.0498(10) 0.0438(10) 0.0469(10) 0.0042(8) 0.0083(8) -0.0036(8)
C1 0.0510(12) 0.0450(12) 0.0434(11) 0.0006(9) -0.0006(9) -0.0051(9)
C2 0.0410(10) 0.0364(10) 0.0424(10) 0.0035(8) 0.0042(8) -0.0003(8)
C3 0.0365(10) 0.0338(10) 0.0390(10) 0.0048(8) 0.0033(8) 0.0015(8)
C4 0.0328(9) 0.0333(10) 0.0412(10) 0.0073(8) 0.0054(7) 0.0028(7)
C5 0.0359(9) 0.0320(10) 0.0434(10) 0.0040(8) 0.0020(8) 0.0012(7)
C6 0.0432(10) 0.0391(11) 0.0478(11) -0.0002(9) 0.0051(8) 0.0009(9)
C7 0.0502(12) 0.0506(13) 0.0553(13) -0.0095(10) -0.0013(10) -0.0036(10)
C8 0.0411(11) 0.0502(14) 0.0727(15) -0.0070(11) 0.0005(10) -0.0095(10)
C9 0.0386(10) 0.0468(12) 0.0639(14) 0.0019(10) 0.0087(9) -0.0064(9)
C10 0.0354(9) 0.0368(11) 0.0471(11) 0.0059(8) 0.0056(8) 0.0028(8)
C11 0.0381(10) 0.0468(12) 0.0475(11) 0.0091(9) 0.0088(8) 0.0005(9)
C12 0.0407(10) 0.0381(10) 0.0393(10) 0.0063(8) 0.0055(8) 0.0011(8)
C13 0.0514(13) 0.0525(14) 0.0427(12) 0.0059(9) 0.0120(9) 0.0009(9)
C14 0.0625(13) 0.0540(14) 0.0371(10) -0.0029(9) 0.0054(9) -0.0021(11)
C15 0.0456(11) 0.0420(12) 0.0564(13) -0.0007(9) 0.0119(10) -0.0038(9)
C16 0.085(2) 0.0493(14) 0.0763(19) 0.0048(13) -0.0034(15) -0.0122(14)
C17 0.0625(14) 0.0697(17) 0.0518(13) 0.0087(12) 0.0063(11) -0.0005(13)

loop_
_atom_type_symbol
_atom_type_description
_atom_type_scat_dispersion_real
_atom_type_scat_dispersion_imag
_atom_type_scat_source
C C 0.0181 0.0091 'International Tables Vol C Tables 4.2.6.8 and 6.1.1.4'
H H 0.0000 0.0000 'International Tables Vol C Tables 4.2.6.8 and 6.1.1.4'
N N 0.0311 0.0180 'International Tables Vol C Tables 4.2.6.8 and 6.1.1.4'
O O 0.0492 0.0322 'International Tables Vol C Tables 4.2.6.8 and 6.1.1.4'
Fe Fe -1.1336 3.1974 'International Tables Vol C Tables 4.2.6.8 and 6.1.1.4'

loop_
_exptl_crystal_face_index_h
_exptl_crystal_face_index_k
_exptl_crystal_face_index_l
_exptl_crystal_face_perp_dist
_exptl_oxdiff_crystal_face_indexfrac_h
_exptl_oxdiff_crystal_face_indexfrac_k
_exptl_oxdiff_crystal_face_indexfrac_l
_exptl_oxdiff_crystal_face_x
_exptl_oxdiff_crystal_face_y
_exptl_oxdiff_crystal_face_z
6 0 -5 0.0639 5.9968 -0.0030 -4.9794 0.9311 -0.2248 -0.0398
-6 0 5 0.0639 -5.9968 0.0030 4.9794 -0.9311 0.2248 0.0398
-6 0 6 0.0529 -5.9974 0.0026 5.9790 -0.9616 0.1860 0.1106
6 0 -6 0.0529 5.9974 -0.0026 -5.9790 0.9616 -0.1860 -0.1106
-1 5 -5 0.1824 -0.9979 5.0015 -5.0042 0.2224 1.0078 0.0856
1 -5 5 0.1824 0.9979 -5.0015 5.0042 -0.2224 -1.0078 -0.0856
2 0 11 0.0928 1.9909 -0.0060 11.0019 -0.0762 -0.5659 0.8842
0 5 5 0.2135 -0.0054 4.9967 4.9950 0.0470 0.5504 0.8465
0 -5 -5 0.2084 0.0054 -4.9967 -4.9950 -0.0470 -0.5504 -0.8465
-2 0 -10 0.1355 -1.9915 0.0056 -10.0023 0.0456 0.5272 -0.8134
6 1 -2 0.0716 5.9944 0.9955 -1.9812 0.8795 -0.1923 0.2713
-5 0 -5 0.0865 -4.9915 0.0061 -5.0136 -0.4962 0.5427 -0.6164
5 0 6 0.0662 4.9909 -0.0065 6.0132 0.4657 -0.5814 0.6872

loop_
_geom_angle_atom_site_label_1
_geom_angle_atom_site_label_2
_geom_angle_atom_site_label_3
_geom_angle
_geom_angle_site_symmetry_1
_geom_angle_site_symmetry_3
O1 Fe1 O1 180.0 . 3_666
O1 Fe1 O2 85.56(6) 3_666 3_666
O1 Fe1 O2 85.56(6) . .
O1 Fe1 O2 94.44(6) 3_666 .
O1 Fe1 O2 94.44(6) . 3_666
O1 Fe1 O5 88.62(6) 3_666 .
O1 Fe1 O5 88.62(6) . 3_666
O1 Fe1 O5 91.38(6) . .
O1 Fe1 O5 91.38(6) 3_666 3_666
O2 Fe1 O2 180.0 . 3_666
O2 Fe1 O5 95.55(6) . .
O2 Fe1 O5 84.45(6) . 3_666
O2 Fe1 O5 84.45(6) 3_666 .
O2 Fe1 O5 95.55(6) 3_666 3_666
O5 Fe1 O5 180.0 . 3_666
C2 O1 Fe1 130.27(14) . .
C4 O2 Fe1 130.39(12) . .
C6 O3 H3 106(2) . .
C15 O5 Fe1 124.26(15) . .
C15 N1 C16 119.9(2) . .
C15 N1 C17 121.6(2) . .
C16 N1 C17 118.2(2) . .
C2 C1 H1 118.8 . .
C14 C1 H1 118.8 . .
C14 C1 C2 122.4(2) . .
O1 C2 C1 117.89(19) . .
O1 C2 C3 124.99(19) . .
C1 C2 C3 117.12(18) . .
C4 C3 C2 122.22(18) . .
C12 C3 C2 118.61(18) . .
C12 C3 C4 119.14(18) . .
O2 C4 C3 122.37(18) . .
O2 C4 C5 117.04(17) . .
C3 C4 C5 120.59(17) . .
C6 C5 C4 121.46(18) . .
C10 C5 C4 120.99(18) . .
C10 C5 C6 117.54(18) . .
O3 C6 C5 122.51(19) . .
O3 C6 C7 117.1(2) . .
C7 C6 C5 120.4(2) . .
C6 C7 H7 119.7 . .
C8 C7 C6 120.6(2) . .
C8 C7 H7 119.7 . .
C7 C8 H8 119.7 . .
C7 C8 C9 120.7(2) . .
C9 C8 H8 119.7 . .
C8 C9 H9 120.1 . .
C8 C9 C10 119.7(2) . .
C10 C9 H9 120.1 . .
C5 C10 C11 119.68(18) . .
C9 C10 C5 121.0(2) . .
C9 C10 C11 119.27(19) . .
O4 C11 C10 120.7(2) . .
O4 C11 C12 121.1(2) . .
C12 C11 C10 118.11(17) . .
C3 C12 C11 121.31(18) . .
C13 C12 C3 121.40(19) . .
C13 C12 C11 117.29(19) . .
C12 C13 H13 120.1 . .
C12 C13 C14 119.8(2) . .
C14 C13 H13 120.1 . .
C1 C14 C13 120.7(2) . .
C1 C14 H14 119.7 . .
C13 C14 H14 119.7 . .
O5 C15 N1 123.9(2) . .
O5 C15 H15 118.1 . .
N1 C15 H15 118.1 . .
N1 C16 H16A 109.5 . .
N1 C16 H16B 109.5 . .
N1 C16 H16C 109.5 . .
H16A C16 H16B 109.5 . .
H16A C16 H16C 109.5 . .
H16B C16 H16C 109.5 . .
N1 C17 H17A 109.5 . .
N1 C17 H17B 109.5 . .
N1 C17 H17C 109.5 . .
H17A C17 H17B 109.5 . .
H17A C17 H17C 109.5 . .
H17B C17 H17C 109.5 . .

loop_
_geom_bond_atom_site_label_1
_geom_bond_atom_site_label_2
_geom_bond_distance
_geom_bond_site_symmetry_2
Fe1 O1 1.9857(14) .
Fe1 O1 1.9858(15) 3_666
Fe1 O2 2.0464(13) .
Fe1 O2 2.0464(13) 3_666
Fe1 O5 2.1837(16) .
Fe1 O5 2.1837(16) 3_666
O1 C2 1.288(2) .
O2 C4 1.272(2) .
O3 H3 0.93(3) .
O3 C6 1.349(3) .
O4 C11 1.223(2) .
O5 C15 1.237(3) .
N1 C15 1.319(3) .
N1 C16 1.446(3) .
N1 C17 1.457(3) .
C1 H1 0.9300 .
C1 C2 1.425(3) .
C1 C14 1.362(3) .
C2 C3 1.441(3) .
C3 C4 1.439(3) .
C3 C12 1.428(3) .
C4 C5 1.464(3) .
C5 C6 1.414(3) .
C5 C10 1.411(3) .
C6 C7 1.389(3) .
C7 H7 0.9300 .
C7 C8 1.368(3) .
C8 H8 0.9300 .
C8 C9 1.384(3) .
C9 H9 0.9300 .
C9 C10 1.388(3) .
C10 C11 1.482(3) .
C11 C12 1.482(3) .
C12 C13 1.377(3) .
C13 H13 0.9300 .
C13 C14 1.396(3) .
C14 H14 0.9300 .
C15 H15 0.9300 .
C16 H16A 0.9600 .
C16 H16B 0.9600 .
C16 H16C 0.9600 .
C17 H17A 0.9600 .
C17 H17B 0.9600 .
C17 H17C 0.9600 .

loop_
_geom_torsion_atom_site_label_1
_geom_torsion_atom_site_label_2
_geom_torsion_atom_site_label_3
_geom_torsion_atom_site_label_4
_geom_torsion
Fe1 O1 C2 C1 171.63(14)
Fe1 O1 C2 C3 -8.8(3)
Fe1 O2 C4 C3 20.5(3)
Fe1 O2 C4 C5 -160.43(13)
Fe1 O5 C15 N1 -178.82(15)
O1 C2 C3 C4 -2.7(3)
O1 C2 C3 C12 179.37(19)
O2 C4 C5 C6 3.3(3)
O2 C4 C5 C10 -177.74(17)
O3 C6 C7 C8 -178.7(2)
O4 C11 C12 C3 178.3(2)
O4 C11 C12 C13 -1.7(3)
C1 C2 C3 C4 176.85(18)
C1 C2 C3 C12 -1.1(3)
C2 C1 C14 C13 1.2(4)
C2 C3 C4 O2 -3.3(3)
C2 C3 C4 C5 177.63(18)
C2 C3 C12 C11 -177.93(18)
C2 C3 C12 C13 2.0(3)
C3 C4 C5 C6 -177.60(18)
C3 C4 C5 C10 1.4(3)
C3 C12 C13 C14 -1.4(3)
C4 C3 C12 C11 4.1(3)
C4 C3 C12 C13 -175.94(18)
C4 C5 C6 O3 -2.4(3)
C4 C5 C6 C7 178.48(19)
C4 C5 C10 C9 -178.74(19)
C4 C5 C10 C11 2.1(3)
C5 C6 C7 C8 0.4(3)
C5 C10 C11 O4 178.6(2)
C5 C10 C11 C12 -2.5(3)
C6 C5 C10 C9 0.3(3)
C6 C5 C10 C11 -178.86(17)
C6 C7 C8 C9 -0.1(4)
C7 C8 C9 C10 -0.2(4)
C8 C9 C10 C5 0.1(3)
C8 C9 C10 C11 179.2(2)
C9 C10 C11 O4 -0.5(3)
C9 C10 C11 C12 178.40(19)
C10 C5 C6 O3 178.57(19)
C10 C5 C6 C7 -0.5(3)
C10 C11 C12 C3 -0.7(3)
C10 C11 C12 C13 179.37(18)
C11 C12 C13 C14 178.5(2)
C12 C3 C4 O2 174.58(18)
C12 C3 C4 C5 -4.5(3)
C12 C13 C14 C1 -0.2(3)
C14 C1 C2 O1 179.1(2)
C14 C1 C2 C3 -0.5(3)
C16 N1 C15 O5 0.4(3)
C17 N1 C15 O5 -173.7(2)
